data_7019797
loop_
_publ_author_name
'Rodriguez-Albelo, L Marleny'
'Rousseau, Guillaume'
'Mialane, Pierre'
'Marrot, J\'er\^ome'
'Mellot-Draznieks, Caroline'
'Ruiz-Salvador, A Rabdel'
'Li, Shiwen'
'Liu, Rongji'
'Zhang, Guangjin'
'Keita, Bineta'
'Dolbecq, Anne'

_publ_section_title
;
 \e-Keggin-based coordination networks: Synthesis, structure and
 application toward green synthesis of polyoxometalate@graphene hybrids.
;
_journal_issue 33
_journal_name_full 'Dalton transactions (Cambridge, England : 2003)'
_journal_page_first 9989
_journal_page_last 9999
_journal_paper_doi 10.1039/c2dt30537b
_journal_volume 41
_journal_year 2012
_chemical_formula_sum 'C76 H93 Mo24 N25 O83 P3 Zn8'
_chemical_formula_weight 5603.18
_chemical_name_systematic
;
?
;
_space_group_IT_number 14
_symmetry_cell_setting monoclinic
_symmetry_space_group_name_Hall '-P 2yn'
_symmetry_space_group_name_H-M 'P 1 21/n 1'
_atom_sites_solution_hydrogens geom
_atom_sites_solution_primary direct
_atom_sites_solution_secondary difmap
_audit_creation_method SHELXL-97
_cell_angle_alpha 90.00
_cell_angle_beta 96.516(11)
_cell_angle_gamma 90.00
_cell_formula_units_Z 2
_cell_length_a 13.475(7)
_cell_length_b 17.497(9)
_cell_length_c 28.988(15)
_cell_measurement_reflns_used 22104
_cell_measurement_temperature 293(2)
_cell_measurement_theta_max 30.48
_cell_measurement_theta_min 1.36
_cell_volume 6790(6)
_computing_cell_refinement 'Bruker SMART'
_computing_data_collection 'Bruker SMART'
_computing_data_reduction 'Bruker SAINT'
_computing_molecular_graphics 'Bruker SHELXTL'
_computing_publication_material 'Bruker SHELXTL'
_computing_structure_refinement 'SHELXL-97 (Sheldrick, 1997)'
_computing_structure_solution 'SHELXS-97 (Sheldrick, 1990)'
_diffrn_ambient_temperature 293(2)
_diffrn_detector_area_resol_mean 512x512
_diffrn_measured_fraction_theta_full 1.000
_diffrn_measured_fraction_theta_max 1.000
_diffrn_measurement_device_type 'CCD area detector'
_diffrn_measurement_method 'phi and omega scans'
_diffrn_radiation_monochromator graphite
_diffrn_radiation_source 'fine-focus sealed tube'
_diffrn_radiation_type MoK\a
_diffrn_radiation_wavelength 0.71073
_diffrn_reflns_av_R_equivalents 0.0734
_diffrn_reflns_av_sigmaI/netI 0.0830
_diffrn_reflns_limit_h_max 16
_diffrn_reflns_limit_h_min -13
_diffrn_reflns_limit_k_max 20
_diffrn_reflns_limit_k_min -16
_diffrn_reflns_limit_l_max 34
_diffrn_reflns_limit_l_min -34
_diffrn_reflns_number 36434
_diffrn_reflns_theta_full 25.00
_diffrn_reflns_theta_max 25.00
_diffrn_reflns_theta_min 1.36
_exptl_absorpt_coefficient_mu 3.659
_exptl_absorpt_correction_T_max 0.9305
_exptl_absorpt_correction_T_min 0.2179
_exptl_absorpt_correction_type multi-scan
_exptl_absorpt_process_details
'G. M. Sheldrick, SADABS; program for scaling and correction of area detector data, University of G ttingen, Germany, 1997'
_exptl_crystal_colour black
_exptl_crystal_density_diffrn 2.740
_exptl_crystal_density_method 'not measured'
_exptl_crystal_description parallelepiped
_exptl_crystal_F_000 5080
_exptl_crystal_size_max 0.60
_exptl_crystal_size_mid 0.40
_exptl_crystal_size_min 0.02
_platon_squeeze_details
;
;
_refine_diff_density_max 3.768
_refine_diff_density_min -2.849
_refine_diff_density_rms 0.260
_refine_ls_extinction_method none
_refine_ls_goodness_of_fit_ref 1.119
_refine_ls_hydrogen_treatment constr
_refine_ls_matrix_type full
_refine_ls_number_parameters 802
_refine_ls_number_reflns 11956
_refine_ls_number_restraints 1
_refine_ls_restrained_S_all 1.121
_refine_ls_R_factor_all 0.0829
_refine_ls_R_factor_gt 0.0586
_refine_ls_shift/su_max 0.002
_refine_ls_shift/su_mean 0.000
_refine_ls_structure_factor_coef Fsqd
_refine_ls_weighting_details 'calc w=1/[\s^2^(Fo^2^)+(0.0823P)^2^+0.0000P] where P=(Fo^2^+2Fc^2^)/3'
_refine_ls_weighting_scheme calc
_refine_ls_wR_factor_gt 0.1543
_refine_ls_wR_factor_ref 0.1657
_reflns_number_gt 8392
_reflns_number_total 11956
_reflns_threshold_expression >2\s(I)
_cod_data_source_file c2dt30537b.txt
_cod_data_source_block e2(pazo)4
_cod_original_cell_volume 6791(6)
_cod_original_sg_symbol_H-M P21/n
_cod_database_code 7019797

loop_
_symmetry_equiv_pos_as_xyz
'x, y, z'
'-x+1/2, y+1/2, -z+1/2'
'-x, -y, -z'
'x-1/2, -y-1/2, z-1/2'

loop_
_atom_site_label
_atom_site_type_symbol
_atom_site_fract_x
_atom_site_fract_y
_atom_site_fract_z
_atom_site_U_iso_or_equiv
_atom_site_adp_type
_atom_site_occupancy
_atom_site_symmetry_multiplicity
_atom_site_calc_flag
_atom_site_refinement_flags
Mo1 Mo -0.00358(8) 0.57783(5) 0.22897(3) 0.0208(2) Uani 1 1 d .
Mo2 Mo -0.16633(7) 0.54181(5) 0.05534(3) 0.0169(2) Uani 1 1 d .
Mo3 Mo -0.07814(7) 0.47263(5) 0.12934(3) 0.0165(2) Uani 1 1 d .
Mo4 Mo 0.15452(8) 0.70120(5) 0.01583(3) 0.0207(2) Uani 1 1 d .
Mo5 Mo 0.17083(7) 0.49678(5) 0.16735(3) 0.0198(2) Uani 1 1 d .
Mo6 Mo -0.03433(7) 0.66931(5) -0.00831(3) 0.0193(2) Uani 1 1 d .
Mo7 Mo 0.22637(8) 0.80429(6) 0.11678(4) 0.0251(2) Uani 1 1 d .
Mo8 Mo -0.22408(8) 0.73391(6) 0.05072(3) 0.0240(2) Uani 1 1 d .
Mo9 Mo 0.28778(7) 0.61443(6) 0.10868(3) 0.0216(2) Uani 1 1 d .
Mo10 Mo -0.03607(8) 0.72616(6) 0.23233(3) 0.0250(3) Uani 1 1 d .
Mo11 Mo 0.09382(8) 0.85503(6) 0.16946(4) 0.0268(3) Uani 1 1 d .
Mo12 Mo -0.15760(8) 0.82931(6) 0.14253(4) 0.0265(3) Uani 1 1 d .
Zn1 Zn -0.22563(10) 0.63902(7) 0.15556(4) 0.0217(3) Uani 1 1 d .
Zn2 Zn 0.21739(11) 0.68073(8) 0.21261(5) 0.0274(3) Uani 1 1 d .
Zn3 Zn 0.09752(10) 0.50708(7) 0.04758(4) 0.0192(3) Uani 1 1 d .
Zn4 Zn -0.01150(11) 0.84948(8) 0.05116(5) 0.0285(3) Uani 1 1 d .
P1 P 0.0193(2) 0.66797(15) 0.11759(9) 0.0147(6) Uani 1 1 d .
O1 O 0.1210(5) 0.4244(4) 0.0049(2) 0.0149(15) Uani 1 1 d .
O2 O 0.1939(5) 0.5256(4) 0.1019(2) 0.0193(16) Uani 1 1 d .
O3 O -0.0374(5) 0.4946(4) 0.0678(2) 0.0170(16) Uani 1 1 d .
O4 O -0.0619(5) 0.6567(4) 0.0753(2) 0.0168(16) Uani 1 1 d .
O5 O 0.1206(6) 0.6858(4) 0.0998(2) 0.0211(17) Uani 1 1 d .
O6 O 0.1248(6) 0.5203(4) 0.2223(2) 0.0222(17) Uani 1 1 d .
O7 O 0.0790(5) 0.6046(4) 0.0139(2) 0.0197(17) Uani 1 1 d .
O8 O 0.2460(6) 0.5955(4) 0.1725(2) 0.0235(18) Uani 1 1 d .
O9 O -0.1182(6) 0.6393(4) 0.2074(3) 0.0242(18) Uani 1 1 d .
O10 O 0.0345(6) 0.7628(4) 0.0152(2) 0.0245(18) Uani 1 1 d .
O11 O -0.1841(6) 0.5506(4) 0.1216(2) 0.0231(17) Uani 1 1 d .
O12 O 0.1986(6) 0.7772(4) 0.1801(3) 0.0286(19) Uani 1 1 d .
O13 O -0.2604(6) 0.6333(4) 0.0495(2) 0.0228(12) Uani 1 1 d .
O14 O -0.1359(6) 0.3866(4) 0.1263(3) 0.0266(18) Uani 1 1 d .
O15 O 0.0657(6) 0.4396(4) 0.1435(2) 0.0215(17) Uani 1 1 d .
O16 O 0.0872(6) 0.6672(4) 0.2352(3) 0.0262(18) Uani 1 1 d .
O17 O 0.0973(6) 0.8532(4) 0.1020(3) 0.0276(19) Uani 1 1 d .
O18 O -0.0202(6) 0.5543(4) 0.2841(3) 0.030(2) Uani 1 1 d .
O19 O -0.1370(6) 0.8197(4) 0.0748(3) 0.0254(18) Uani 1 1 d .
O20 O -0.1580(6) 0.7314(4) 0.0000(3) 0.0252(18) Uani 1 1 d .
O21 O -0.0393(6) 0.6766(5) -0.0663(3) 0.031(2) Uani 1 1 d .
O22 O -0.0598(7) 0.7351(5) 0.2873(3) 0.040(2) Uani 1 1 d .
O23 O 0.0245(6) 0.5929(4) 0.1463(2) 0.0215(17) Uani 1 1 d .
O24 O 0.3194(6) 0.7118(4) 0.1270(3) 0.0258(18) Uani 1 1 d .
O25 O 0.0461(6) 0.8168(4) 0.2264(3) 0.0292(19) Uani 1 1 d .
O26 O -0.0724(6) 0.4916(4) 0.1960(2) 0.0228(12) Uani 1 1 d .
O27 O 0.2254(6) 0.7831(4) 0.0506(3) 0.0259(18) Uani 1 1 d .
O28 O -0.0088(6) 0.7349(4) 0.1486(2) 0.0216(17) Uani 1 1 d .
O29 O 0.3089(7) 0.8767(4) 0.1239(3) 0.037(2) Uani 1 1 d .
O30 O 0.1931(6) 0.7124(5) -0.0363(3) 0.032(2) Uani 1 1 d .
O31 O -0.2275(6) 0.7328(4) 0.1190(3) 0.0260(18) Uani 1 1 d .
O32 O 0.3987(6) 0.5694(5) 0.1132(3) 0.033(2) Uani 1 1 d .
O33 O 0.2615(6) 0.6328(4) 0.0466(3) 0.0252(18) Uani 1 1 d .
O34 O 0.1468(7) 0.9381(5) 0.1877(3) 0.044(2) Uani 1 1 d .
O35 O -0.2460(6) 0.4733(4) 0.0360(3) 0.0282(19) Uani 1 1 d .
O36 O 0.2606(6) 0.4302(4) 0.1807(3) 0.034(2) Uani 1 1 d .
O37 O -0.3309(6) 0.7802(5) 0.0322(3) 0.037(2) Uani 1 1 d .
O38 O -0.1508(6) 0.7898(4) 0.2009(3) 0.0291(19) Uani 1 1 d .
O39 O -0.0477(6) 0.8900(4) 0.1512(3) 0.033(2) Uani 1 1 d .
O40 O -0.2542(7) 0.8897(5) 0.1407(3) 0.044(2) Uani 1 1 d .
N1A N -0.3559(7) 0.6251(5) 0.1757(3) 0.022(2) Uani 1 1 d .
N2A N -0.4292(7) 0.6840(5) 0.1652(3) 0.022(2) Uani 1 1 d .
N3A N -0.4462(9) 0.4317(6) 0.2403(4) 0.038(3) Uani 1 1 d .
N4A N -0.4360(8) 0.8704(6) 0.2485(4) 0.039(3) Uani 1 1 d .
H4A1 H -0.4390 0.9098 0.2661 0.047 Uiso 1 1 calc R
C1A C -0.3896(8) 0.5645(6) 0.1977(3) 0.018(2) Uani 1 1 d .
C2A C -0.3194(10) 0.5048(7) 0.2120(5) 0.037(3) Uani 1 1 d .
H2A H -0.2526 0.5102 0.2074 0.044 Uiso 1 1 calc R
C3A C -0.3508(13) 0.4399(8) 0.2326(5) 0.056(4) Uani 1 1 d .
H3A H -0.3052 0.4011 0.2412 0.067 Uiso 1 1 calc R
C4A C -0.5136(10) 0.4884(7) 0.2275(4) 0.031(3) Uani 1 1 d .
H4A H -0.5802 0.4817 0.2322 0.038 Uiso 1 1 calc R
C5A C -0.4856(9) 0.5540(7) 0.2081(4) 0.028(3) Uani 1 1 d .
H5A H -0.5322 0.5928 0.2016 0.034 Uiso 1 1 calc R
C6A C -0.4291(10) 0.7429(7) 0.1931(4) 0.033(2) Uani 1 1 d .
C7A C -0.4918(11) 0.8066(6) 0.1797(5) 0.041(4) Uani 1 1 d .
H7A H -0.5336 0.8050 0.1518 0.049 Uiso 1 1 calc R
C8A C -0.4912(10) 0.8685(7) 0.2064(4) 0.033(2) Uani 1 1 d .
H8A H -0.5291 0.9109 0.1962 0.039 Uiso 1 1 calc R
C9A C -0.3777(11) 0.8126(7) 0.2626(5) 0.041(4) Uani 1 1 d .
H9A H -0.3397 0.8160 0.2914 0.050 Uiso 1 1 calc R
C10A C -0.3707(10) 0.7470(7) 0.2364(4) 0.033(3) Uani 1 1 d .
H10A H -0.3288 0.7071 0.2471 0.040 Uiso 1 1 calc R
N1B N 0.5834(10) 0.6374(8) 0.4018(5) 0.070(4) Uani 1 1 d .
N2B N 0.5360(11) 0.7032(7) 0.3801(5) 0.063(4) Uani 1 1 d .
N3B N 0.3225(11) 0.6879(8) 0.2668(5) 0.071(3) Uani 1 1 d .
C1B C 0.4666(11) 0.6975(9) 0.3432(6) 0.056(3) Uani 1 1 d .
C2B C 0.4384(15) 0.6266(10) 0.3231(9) 0.100(6) Uani 1 1 d .
H2B H 0.4679 0.5816 0.3350 0.120 Uiso 1 1 calc R
C3B C 0.3667(14) 0.6248(9) 0.2858(7) 0.076(4) Uani 1 1 d .
H3B H 0.3477 0.5776 0.2729 0.091 Uiso 1 1 calc R
C4B C 0.3481(14) 0.7550(11) 0.2882(6) 0.075(4) Uani 1 1 d .
H4B H 0.3152 0.7992 0.2770 0.090 Uiso 1 1 calc R
C5B C 0.4183(14) 0.7611(11) 0.3247(6) 0.074(4) Uani 1 1 d .
H5B H 0.4342 0.8089 0.3376 0.089 Uiso 1 1 calc R
C6B C 0.6733(6) 0.6162(6) 0.3941(4) 0.056(3) Uani 1 1 d G
C7B C 0.7126(8) 0.5551(6) 0.4208(4) 0.100(6) Uani 1 1 d G
H7B H 0.6773 0.5347 0.4437 0.120 Uiso 1 1 calc R
C8B C 0.8046(8) 0.5244(5) 0.4133(4) 0.076(4) Uani 1 1 d G
H8B H 0.8308 0.4835 0.4312 0.091 Uiso 1 1 calc R
N4B N 0.8573(6) 0.5549(6) 0.3791(4) 0.071(3) Uani 1 1 d G
H4B1 H 0.9142 0.5360 0.3745 0.085 Uiso 1 1 calc R
C9B C 0.8180(9) 0.6161(6) 0.3524(3) 0.075(4) Uani 1 1 d G
H9B H 0.8533 0.6365 0.3295 0.090 Uiso 1 1 calc R
C10B C 0.7260(9) 0.6468(5) 0.3599(4) 0.074(4) Uani 1 1 d G
N1C N 0.2905(17) 1.2726(13) 0.0930(8) 0.139(8) Uiso 1 1 d D
N2C N 0.3622(17) 1.3117(12) 0.1246(7) 0.123(7) Uiso 1 1 d D
N3C N 0.6345(14) 1.3540(13) 0.0771(6) 0.109(7) Uani 1 1 d .
H3C1 H 0.6945 1.3608 0.0705 0.131 Uiso 1 1 calc R
C1C C 0.4515(17) 1.3268(11) 0.1079(9) 0.103(6) Uani 1 1 d .
C2C C 0.4964(16) 1.3940(12) 0.1169(7) 0.083(6) Uani 1 1 d .
H2C H 0.4688 1.4308 0.1348 0.100 Uiso 1 1 calc R
C3C C 0.589(2) 1.4073(14) 0.0981(7) 0.123(11) Uani 1 1 d .
H3C H 0.6171 1.4558 0.1010 0.148 Uiso 1 1 calc R
C4C C 0.588(2) 1.2907(14) 0.0663(10) 0.136(11) Uani 1 1 d .
H4C H 0.6174 1.2547 0.0485 0.163 Uiso 1 1 calc R
C5C C 0.4977(16) 1.2755(11) 0.0801(9) 0.103(6) Uani 1 1 d .
H5C H 0.4657 1.2300 0.0710 0.124 Uiso 1 1 calc R
C6C C 0.2707(13) 1.1954(10) 0.1007(6) 0.060(4) Uiso 1 1 d .
C7C C 0.2058(13) 1.1459(10) 0.0762(6) 0.066(5) Uiso 1 1 d .
H7C H 0.1681 1.1622 0.0491 0.079 Uiso 1 1 calc R
C8C C 0.1965(13) 1.0744(10) 0.0909(6) 0.061(4) Uiso 1 1 d .
H8C H 0.1491 1.0419 0.0756 0.073 Uiso 1 1 calc R
N4C N 0.2583(13) 1.0492(10) 0.1293(6) 0.090(5) Uiso 1 1 d .
H4C1 H 0.2594 1.0023 0.1382 0.108 Uiso 1 1 calc R
C9C C 0.3158(16) 1.1024(12) 0.1516(7) 0.087(6) Uiso 1 1 d .
H9C H 0.3533 1.0851 0.1785 0.104 Uiso 1 1 calc R
C10C C 0.3296(18) 1.1783(13) 0.1420(8) 0.098(7) Uiso 1 1 d .
H10C H 0.3708 1.2122 0.1599 0.117 Uiso 1 1 calc R
P2 P -0.0321(5) 1.0069(4) 0.0068(2) 0.0330(16) Uiso 0.50 1 d P
H1 H -0.1210 1.0161 -0.0093 0.030 Uiso 0.50 1 d P
O41 O -0.0327(16) 0.9455(12) 0.0249(8) 0.052(6) Uiso 0.50 1 d P
O42 O -0.0321(15) 0.9258(12) -0.0004(7) 0.050(5) Uiso 0.50 1 d P
O43 O 0.001(2) 1.0269(16) 0.0592(9) 0.089(8) Uiso 0.50 1 d P

loop_
_atom_site_aniso_label
_atom_site_aniso_U_11
_atom_site_aniso_U_22
_atom_site_aniso_U_33
_atom_site_aniso_U_23
_atom_site_aniso_U_13
_atom_site_aniso_U_12
Mo1 0.0314(6) 0.0153(5) 0.0153(5) -0.0001(4) 0.0014(4) 0.0000(4)
Mo2 0.0187(5) 0.0168(5) 0.0157(5) 0.0018(4) 0.0033(4) 0.0010(4)
Mo3 0.0229(5) 0.0125(5) 0.0144(5) 0.0012(4) 0.0032(4) 0.0000(4)
Mo4 0.0255(6) 0.0162(5) 0.0213(5) 0.0010(4) 0.0067(4) -0.0025(4)
Mo5 0.0238(6) 0.0146(5) 0.0200(5) -0.0003(4) -0.0021(4) 0.0021(4)
Mo6 0.0243(6) 0.0172(5) 0.0169(5) 0.0041(4) 0.0044(4) 0.0007(4)
Mo7 0.0282(6) 0.0163(5) 0.0313(6) -0.0047(4) 0.0062(5) -0.0051(4)
Mo8 0.0263(6) 0.0215(6) 0.0250(5) 0.0074(4) 0.0062(4) 0.0071(4)
Mo9 0.0217(6) 0.0181(5) 0.0246(5) -0.0045(4) 0.0003(4) -0.0017(4)
Mo10 0.0382(7) 0.0153(5) 0.0226(5) -0.0030(4) 0.0082(5) -0.0002(4)
Mo11 0.0386(7) 0.0130(5) 0.0302(6) -0.0051(4) 0.0097(5) -0.0021(4)
Mo12 0.0342(6) 0.0151(5) 0.0321(6) 0.0018(4) 0.0124(5) 0.0055(4)
Zn1 0.0256(8) 0.0178(7) 0.0232(7) 0.0027(5) 0.0091(6) 0.0021(5)
Zn2 0.0346(9) 0.0205(7) 0.0260(7) -0.0058(6) -0.0010(6) -0.0032(6)
Zn3 0.0228(7) 0.0173(7) 0.0175(6) -0.0005(5) 0.0026(5) -0.0005(5)
Zn4 0.0369(9) 0.0170(7) 0.0325(8) 0.0047(6) 0.0082(7) 0.0033(6)
P1 0.0178(15) 0.0117(14) 0.0152(13) 0.0015(11) 0.0046(11) 0.0012(11)
O1 0.019(4) 0.014(4) 0.013(3) -0.001(3) 0.007(3) -0.001(3)
O2 0.016(4) 0.022(4) 0.019(4) -0.004(3) -0.001(3) 0.001(3)
O3 0.016(4) 0.022(4) 0.013(4) -0.003(3) 0.001(3) 0.002(3)
O4 0.018(4) 0.016(4) 0.017(4) 0.006(3) 0.004(3) 0.003(3)
O5 0.028(5) 0.014(4) 0.021(4) -0.005(3) 0.003(3) -0.001(3)
O6 0.032(5) 0.014(4) 0.019(4) -0.001(3) -0.001(3) 0.006(3)
O7 0.021(4) 0.017(4) 0.022(4) 0.002(3) 0.006(3) 0.006(3)
O8 0.031(5) 0.018(4) 0.020(4) -0.006(3) -0.002(3) -0.001(3)
O9 0.028(5) 0.015(4) 0.030(4) -0.004(3) 0.005(4) 0.000(3)
O10 0.036(5) 0.017(4) 0.020(4) 0.003(3) 0.005(4) 0.000(3)
O11 0.025(4) 0.023(4) 0.021(4) 0.004(3) 0.004(3) 0.003(3)
O12 0.032(5) 0.019(4) 0.036(5) -0.009(4) 0.012(4) 0.004(4)
O13 0.028(3) 0.019(3) 0.021(3) 0.007(2) 0.000(2) 0.001(2)
O14 0.034(5) 0.018(4) 0.030(4) 0.006(3) 0.008(4) -0.004(3)
O15 0.023(4) 0.017(4) 0.023(4) 0.003(3) -0.005(3) 0.000(3)
O16 0.034(5) 0.021(4) 0.024(4) -0.002(3) 0.004(4) -0.001(4)
O17 0.037(5) 0.015(4) 0.032(5) -0.006(3) 0.011(4) -0.003(4)
O18 0.043(5) 0.026(5) 0.020(4) 0.002(3) 0.004(4) 0.002(4)
O19 0.026(5) 0.028(5) 0.023(4) 0.008(3) 0.009(3) 0.007(4)
O20 0.029(5) 0.024(4) 0.023(4) 0.009(3) 0.008(4) 0.008(4)
O21 0.043(6) 0.035(5) 0.016(4) 0.006(4) 0.001(4) -0.001(4)
O22 0.065(7) 0.034(5) 0.025(5) -0.008(4) 0.020(4) 0.000(5)
O23 0.022(4) 0.022(4) 0.021(4) 0.002(3) 0.004(3) 0.004(3)
O24 0.028(5) 0.019(4) 0.031(4) -0.003(3) 0.007(4) 0.001(3)
O25 0.045(5) 0.008(4) 0.038(5) -0.007(3) 0.018(4) -0.003(4)
O26 0.028(3) 0.019(3) 0.021(3) 0.007(2) 0.000(2) 0.001(2)
O27 0.039(5) 0.015(4) 0.023(4) 0.006(3) 0.004(4) -0.006(3)
O28 0.024(4) 0.017(4) 0.025(4) 0.006(3) 0.004(3) -0.003(3)
O29 0.041(6) 0.019(5) 0.050(6) -0.001(4) 0.004(4) -0.006(4)
O30 0.023(5) 0.042(5) 0.035(5) -0.002(4) 0.012(4) -0.010(4)
O31 0.032(5) 0.023(4) 0.023(4) 0.003(3) 0.007(4) 0.002(4)
O32 0.032(5) 0.030(5) 0.036(5) -0.008(4) 0.000(4) 0.005(4)
O33 0.032(5) 0.017(4) 0.026(4) -0.003(3) 0.003(4) -0.003(3)
O34 0.063(7) 0.020(5) 0.051(6) -0.014(4) 0.019(5) -0.015(4)
O35 0.031(5) 0.027(5) 0.026(4) 0.000(4) 0.000(4) -0.009(4)
O36 0.039(5) 0.025(5) 0.035(5) 0.005(4) -0.003(4) 0.014(4)
O37 0.030(5) 0.030(5) 0.051(6) 0.010(4) 0.004(4) 0.016(4)
O38 0.037(5) 0.019(4) 0.034(5) 0.000(4) 0.014(4) 0.000(4)
O39 0.044(6) 0.022(4) 0.035(5) -0.003(4) 0.014(4) 0.006(4)
O40 0.048(6) 0.030(5) 0.058(6) 0.006(4) 0.020(5) 0.011(4)
N1A 0.023(5) 0.017(5) 0.027(5) -0.001(4) 0.002(4) 0.001(4)
N2A 0.026(6) 0.015(5) 0.026(5) 0.001(4) 0.001(4) 0.004(4)
N3A 0.044(7) 0.020(6) 0.051(7) 0.007(5) 0.018(6) 0.002(5)
N4A 0.046(7) 0.022(6) 0.050(7) -0.019(5) 0.009(6) -0.002(5)
C1A 0.027(7) 0.013(6) 0.014(5) -0.003(4) 0.005(5) -0.003(5)
C2A 0.037(8) 0.021(7) 0.057(9) 0.012(6) 0.021(7) 0.004(6)
C3A 0.077(13) 0.028(8) 0.067(11) 0.020(7) 0.028(9) 0.027(8)
C4A 0.032(7) 0.035(8) 0.027(7) 0.008(6) 0.003(6) 0.000(6)
C5A 0.036(8) 0.026(7) 0.022(6) 0.005(5) -0.001(5) 0.005(5)
C6A 0.035(6) 0.017(5) 0.045(6) -0.005(4) 0.000(4) 0.002(4)
C7A 0.057(10) 0.006(6) 0.055(9) -0.009(6) -0.012(7) -0.001(6)
C8A 0.035(6) 0.017(5) 0.045(6) -0.005(4) 0.000(4) 0.002(4)
C9A 0.062(10) 0.029(8) 0.032(7) -0.013(6) 0.003(7) -0.017(7)
C10A 0.034(8) 0.028(7) 0.034(7) 0.000(6) -0.007(6) -0.004(6)
N1B 0.053(9) 0.058(9) 0.093(11) -0.011(8) -0.023(8) 0.014(7)
N2B 0.073(10) 0.043(8) 0.066(9) -0.026(7) -0.027(8) 0.022(7)
N3B 0.067(7) 0.057(7) 0.088(8) -0.021(6) 0.010(6) 0.006(5)
C1B 0.038(7) 0.044(7) 0.080(8) -0.031(6) -0.016(6) 0.013(5)
C2B 0.068(10) 0.042(8) 0.177(16) -0.010(9) -0.039(10) 0.015(7)
C3B 0.070(9) 0.035(7) 0.117(12) -0.032(7) -0.017(8) 0.020(6)
C4B 0.082(10) 0.073(9) 0.067(9) -0.013(7) -0.006(7) 0.020(8)
C5B 0.072(9) 0.075(9) 0.073(9) -0.036(7) -0.005(7) 0.017(7)
C6B 0.038(7) 0.044(7) 0.080(8) -0.031(6) -0.016(6) 0.013(5)
C7B 0.068(10) 0.042(8) 0.177(16) -0.010(9) -0.039(10) 0.015(7)
C8B 0.070(9) 0.035(7) 0.117(12) -0.032(7) -0.017(8) 0.020(6)
N4B 0.067(7) 0.057(7) 0.088(8) -0.021(6) 0.010(6) 0.006(5)
C9B 0.082(10) 0.073(9) 0.067(9) -0.013(7) -0.006(7) 0.020(8)
C10B 0.072(9) 0.075(9) 0.073(9) -0.036(7) -0.005(7) 0.017(7)
N3C 0.094(14) 0.148(19) 0.096(14) -0.048(13) 0.056(11) -0.066(14)
C1C 0.084(11) 0.063(9) 0.181(17) -0.023(10) 0.097(11) -0.012(8)
C2C 0.091(16) 0.079(14) 0.087(14) -0.023(11) 0.043(12) -0.012(12)
C3C 0.19(3) 0.11(2) 0.068(14) -0.047(14) 0.033(17) -0.07(2)
C4C 0.17(3) 0.086(18) 0.17(3) -0.004(18) 0.13(2) -0.020(18)
C5C 0.084(11) 0.063(9) 0.181(17) -0.023(10) 0.097(11) -0.012(8)

loop_
_atom_type_symbol
_atom_type_description
_atom_type_scat_dispersion_real
_atom_type_scat_dispersion_imag
_atom_type_scat_source
O O 0.0106 0.0060 'International Tables Vol C Tables 4.2.6.8 and 6.1.1.4'
P P 0.1023 0.0942 'International Tables Vol C Tables 4.2.6.8 and 6.1.1.4'
Zn Zn 0.2839 1.4301 'International Tables Vol C Tables 4.2.6.8 and 6.1.1.4'
Mo Mo -1.6832 0.6857 'International Tables Vol C Tables 4.2.6.8 and 6.1.1.4'
C C 0.0033 0.0016 'International Tables Vol C Tables 4.2.6.8 and 6.1.1.4'
N N 0.0061 0.0033 'International Tables Vol C Tables 4.2.6.8 and 6.1.1.4'
H H 0.0000 0.0000 'International Tables Vol C Tables 4.2.6.8 and 6.1.1.4'

loop_
_geom_angle_atom_site_label_1
_geom_angle_atom_site_label_2
_geom_angle_atom_site_label_3
_geom_angle
_geom_angle_site_symmetry_1
_geom_angle_site_symmetry_3
O18 Mo1 O9 104.8(4) . .
O18 Mo1 O26 99.6(3) . .
O9 Mo1 O26 87.4(3) . .
O18 Mo1 O16 104.6(4) . .
O9 Mo1 O16 93.0(3) . .
O26 Mo1 O16 154.8(3) . .
O18 Mo1 O6 100.1(3) . .
O9 Mo1 O6 155.0(3) . .
O26 Mo1 O6 86.1(3) . .
O16 Mo1 O6 82.9(3) . .
O18 Mo1 O23 171.9(3) . .
O9 Mo1 O23 80.3(3) . .
O26 Mo1 O23 74.2(3) . .
O16 Mo1 O23 81.0(3) . .
O6 Mo1 O23 74.7(3) . .
O18 Mo1 Mo10 99.5(3) . .
O9 Mo1 Mo10 48.1(2) . .
O26 Mo1 Mo10 134.8(2) . .
O16 Mo1 Mo10 47.4(2) . .
O6 Mo1 Mo10 129.7(2) . .
O23 Mo1 Mo10 88.57(17) . .
O35 Mo2 O3 106.8(4) . .
O35 Mo2 O11 103.9(3) . .
O3 Mo2 O11 93.3(3) . .
O35 Mo2 O1 99.6(3) . 3_565
O3 Mo2 O1 86.1(3) . 3_565
O11 Mo2 O1 155.5(3) . 3_565
O35 Mo2 O13 99.6(4) . .
O3 Mo2 O13 153.5(3) . .
O11 Mo2 O13 82.9(3) . .
O1 Mo2 O13 86.8(3) 3_565 .
O35 Mo2 O4 171.3(3) . .
O3 Mo2 O4 80.1(3) . .
O11 Mo2 O4 80.7(3) . .
O1 Mo2 O4 75.2(2) 3_565 .
O13 Mo2 O4 73.4(3) . .
O35 Mo2 Mo3 99.1(3) . .
O3 Mo2 Mo3 48.1(2) . .
O11 Mo2 Mo3 48.2(2) . .
O1 Mo2 Mo3 133.9(2) 3_565 .
O13 Mo2 Mo3 130.5(2) . .
O4 Mo2 Mo3 89.46(16) . .
O14 Mo3 O26 99.8(3) . .
O14 Mo3 O3 107.5(3) . .
O26 Mo3 O3 151.9(3) . .
O14 Mo3 O11 106.7(4) . .
O26 Mo3 O11 86.7(3) . .
O3 Mo3 O11 92.0(3) . .
O14 Mo3 O15 100.4(3) . .
O26 Mo3 O15 85.3(3) . .
O3 Mo3 O15 83.1(3) . .
O11 Mo3 O15 152.7(3) . .
O14 Mo3 Mo2 101.8(3) . .
O26 Mo3 Mo2 133.9(2) . .
O3 Mo3 Mo2 46.8(2) . .
O11 Mo3 Mo2 48.1(2) . .
O15 Mo3 Mo2 129.2(2) . .
O30 Mo4 O27 101.4(4) . .
O30 Mo4 O10 105.7(4) . .
O27 Mo4 O10 87.4(3) . .
O30 Mo4 O7 106.8(3) . .
O27 Mo4 O7 150.6(3) . .
O10 Mo4 O7 92.8(3) . .
O30 Mo4 O33 101.1(4) . .
O27 Mo4 O33 85.6(3) . .
O10 Mo4 O33 153.1(3) . .
O7 Mo4 O33 81.0(3) . .
O30 Mo4 Mo6 100.2(3) . .
O27 Mo4 Mo6 134.6(2) . .
O10 Mo4 Mo6 48.2(2) . .
O7 Mo4 Mo6 47.7(2) . .
O33 Mo4 Mo6 128.3(2) . .
O36 Mo5 O15 102.4(4) . .
O36 Mo5 O6 105.1(4) . .
O15 Mo5 O6 97.5(3) . .
O36 Mo5 O8 103.6(4) . .
O15 Mo5 O8 151.1(3) . .
O6 Mo5 O8 87.7(3) . .
O36 Mo5 O2 101.8(4) . .
O15 Mo5 O2 88.6(3) . .
O6 Mo5 O2 150.3(3) . .
O8 Mo5 O2 74.0(3) . .
O36 Mo5 Mo9 100.5(3) . .
O15 Mo5 Mo9 124.4(2) . .
O6 Mo5 Mo9 123.9(2) . .
O8 Mo5 Mo9 37.5(2) . .
O2 Mo5 Mo9 37.1(2) . .
O21 Mo6 O7 108.3(4) . .
O21 Mo6 O10 104.3(4) . .
O7 Mo6 O10 92.7(3) . .
O21 Mo6 O1 98.8(3) . 3_565
O7 Mo6 O1 87.0(3) . 3_565
O10 Mo6 O1 155.6(3) . 3_565
O21 Mo6 O20 98.0(4) . .
O7 Mo6 O20 153.6(3) . .
O10 Mo6 O20 82.8(3) . .
O1 Mo6 O20 86.7(3) 3_565 .
O21 Mo6 O4 169.2(3) . .
O7 Mo6 O4 80.0(3) . .
O10 Mo6 O4 81.6(3) . .
O1 Mo6 O4 74.4(2) 3_565 .
O20 Mo6 O4 73.6(3) . .
O21 Mo6 Mo4 100.3(3) . .
O7 Mo6 Mo4 48.3(2) . .
O10 Mo6 Mo4 47.5(2) . .
O1 Mo6 Mo4 135.1(2) 3_565 .
O20 Mo6 Mo4 129.8(2) . .
O4 Mo6 Mo4 90.37(16) . .
O29 Mo7 O17 104.9(4) . .
O29 Mo7 O27 101.2(4) . .
O17 Mo7 O27 87.7(3) . .
O29 Mo7 O12 105.1(4) . .
O17 Mo7 O12 93.0(3) . .
O27 Mo7 O12 152.6(3) . .
O29 Mo7 O24 101.1(4) . .
O17 Mo7 O24 154.0(3) . .
O27 Mo7 O24 85.9(3) . .
O12 Mo7 O24 81.6(3) . .
O29 Mo7 Mo11 99.1(3) . .
O17 Mo7 Mo11 47.9(2) . .
O27 Mo7 Mo11 134.8(2) . .
O12 Mo7 Mo11 47.8(2) . .
O24 Mo7 Mo11 128.9(2) . .
O37 Mo8 O20 103.6(4) . .
O37 Mo8 O13 103.9(4) . .
O20 Mo8 O13 96.7(3) . .
O37 Mo8 O19 101.5(4) . .
O20 Mo8 O19 88.8(3) . .
O13 Mo8 O19 152.0(3) . .
O37 Mo8 O31 101.9(4) . .
O20 Mo8 O31 151.9(3) . .
O13 Mo8 O31 88.5(3) . .
O19 Mo8 O31 74.6(3) . .
O37 Mo8 Mo12 99.4(3) . .
O20 Mo8 Mo12 125.2(3) . .
O13 Mo8 Mo12 124.8(2) . .
O19 Mo8 Mo12 37.7(2) . .
O31 Mo8 Mo12 37.6(2) . .
O32 Mo9 O24 103.8(4) . .
O32 Mo9 O33 103.4(4) . .
O24 Mo9 O33 97.8(3) . .
O32 Mo9 O2 100.9(3) . .
O24 Mo9 O2 151.7(3) . .
O33 Mo9 O2 89.4(3) . .
O32 Mo9 O8 100.9(4) . .
O24 Mo9 O8 88.1(3) . .
O33 Mo9 O8 152.8(3) . .
O2 Mo9 O8 73.9(3) . .
O32 Mo9 Mo5 98.3(3) . .
O24 Mo9 Mo5 124.1(2) . .
O33 Mo9 Mo5 125.9(2) . .
O2 Mo9 Mo5 37.5(2) . .
O8 Mo9 Mo5 37.1(2) . .
O22 Mo10 O16 105.3(4) . .
O22 Mo10 O25 100.4(4) . .
O16 Mo10 O25 86.8(3) . .
O22 Mo10 O9 105.2(4) . .
O16 Mo10 O9 92.7(3) . .
O25 Mo10 O9 153.5(3) . .
O22 Mo10 O38 99.1(4) . .
O16 Mo10 O38 155.4(3) . .
O25 Mo10 O38 85.7(3) . .
O9 Mo10 O38 83.8(3) . .
O22 Mo10 O28 170.7(3) . .
O16 Mo10 O28 81.7(3) . .
O25 Mo10 O28 73.6(3) . .
O9 Mo10 O28 80.2(3) . .
O38 Mo10 O28 73.7(3) . .
O22 Mo10 Mo1 100.3(3) . .
O16 Mo10 Mo1 48.4(2) . .
O25 Mo10 Mo1 134.3(2) . .
O9 Mo10 Mo1 46.8(2) . .
O38 Mo10 Mo1 130.0(2) . .
O28 Mo10 Mo1 88.92(17) . .
O34 Mo11 O25 101.4(4) . .
O34 Mo11 O12 106.2(4) . .
O25 Mo11 O12 86.0(3) . .
O34 Mo11 O17 105.7(4) . .
O25 Mo11 O17 152.0(3) . .
O12 Mo11 O17 92.7(3) . .
O34 Mo11 O39 100.1(4) . .
O25 Mo11 O39 86.2(3) . .
O12 Mo11 O39 153.5(3) . .
O17 Mo11 O39 82.6(3) . .
O34 Mo11 Mo7 100.5(3) . .
O25 Mo11 Mo7 133.2(2) . .
O12 Mo11 Mo7 48.2(2) . .
O17 Mo11 Mo7 47.3(2) . .
O39 Mo11 Mo7 129.3(2) . .
O40 Mo12 O39 104.8(4) . .
O40 Mo12 O38 103.1(4) . .
O39 Mo12 O38 98.0(4) . .
O40 Mo12 O31 100.7(4) . .
O39 Mo12 O31 151.5(3) . .
O38 Mo12 O31 88.2(3) . .
O40 Mo12 O19 102.4(4) . .
O39 Mo12 O19 89.0(3) . .
O38 Mo12 O19 150.8(3) . .
O31 Mo12 O19 73.3(3) . .
O40 Mo12 Mo8 99.2(3) . .
O39 Mo12 Mo8 124.7(3) . .
O38 Mo12 Mo8 123.9(2) . .
O31 Mo12 Mo8 37.0(2) . .
O19 Mo12 Mo8 36.9(2) . .
N1A Zn1 O11 112.1(3) . .
N1A Zn1 O31 108.4(4) . .
O11 Zn1 O31 112.3(3) . .
N1A Zn1 O9 112.7(4) . .
O11 Zn1 O9 99.2(3) . .
O31 Zn1 O9 112.1(3) . .
O12 Zn2 O16 101.3(3) . .
O12 Zn2 O8 113.5(3) . .
O16 Zn2 O8 110.6(3) . .
O12 Zn2 N3B 111.8(5) . .
O16 Zn2 N3B 109.1(5) . .
O8 Zn2 N3B 110.2(5) . .
O2 Zn3 O1 119.6(3) . .
O2 Zn3 O7 107.0(3) . .
O1 Zn3 O7 110.4(3) . .
O2 Zn3 O3 109.1(3) . .
O1 Zn3 O3 109.0(3) . .
O7 Zn3 O3 100.0(3) . .
O41 Zn4 O17 110.2(7) . .
O41 Zn4 O19 106.6(7) . .
O17 Zn4 O19 110.3(3) . .
O41 Zn4 O10 121.4(7) . .
O17 Zn4 O10 99.7(3) . .
O19 Zn4 O10 108.3(3) . .
O41 Zn4 O42 23.9(7) . .
O17 Zn4 O42 124.7(6) . .
O19 Zn4 O42 112.7(6) . .
O10 Zn4 O42 98.2(7) . .
O5 P1 O28 108.9(4) . .
O5 P1 O23 111.2(4) . .
O28 P1 O23 109.1(4) . .
O5 P1 O4 109.3(4) . .
O28 P1 O4 110.8(4) . .
O23 P1 O4 107.4(4) . .
Zn3 O1 Mo2 114.9(3) . 3_565
Zn3 O1 Mo6 115.7(3) . 3_565
Mo2 O1 Mo6 121.2(3) 3_565 3_565
Zn3 O2 Mo9 124.3(4) . .
Zn3 O2 Mo5 123.9(4) . .
Mo9 O2 Mo5 105.4(3) . .
Mo2 O3 Mo3 85.1(3) . .
Mo2 O3 Zn3 137.4(4) . .
Mo3 O3 Zn3 130.5(4) . .
P1 O4 Mo2 127.9(4) . .
P1 O4 Mo6 125.6(4) . .
Mo2 O4 Mo6 89.3(2) . .
Mo5 O6 Mo1 125.1(4) . .
Mo6 O7 Zn3 135.8(4) . .
Mo6 O7 Mo4 83.9(3) . .
Zn3 O7 Mo4 133.9(4) . .
Zn2 O8 Mo5 124.8(4) . .
Zn2 O8 Mo9 120.9(4) . .
Mo5 O8 Mo9 105.4(3) . .
Mo1 O9 Zn1 137.8(4) . .
Mo1 O9 Mo10 85.1(3) . .
Zn1 O9 Mo10 128.2(4) . .
Mo4 O10 Mo6 84.3(3) . .
Mo4 O10 Zn4 136.9(4) . .
Mo6 O10 Zn4 131.0(4) . .
Zn1 O11 Mo2 129.0(4) . .
Zn1 O11 Mo3 137.5(4) . .
Mo2 O11 Mo3 83.7(3) . .
Zn2 O12 Mo11 137.2(4) . .
Zn2 O12 Mo7 129.4(4) . .
Mo11 O12 Mo7 84.0(3) . .
Mo8 O13 Mo2 126.4(4) . .
Mo5 O15 Mo3 127.7(4) . .
Mo10 O16 Zn2 135.6(4) . .
Mo10 O16 Mo1 84.3(3) . .
Zn2 O16 Mo1 129.3(4) . .
Mo7 O17 Zn4 136.6(4) . .
Mo7 O17 Mo11 84.8(3) . .
Zn4 O17 Mo11 130.5(4) . .
Zn4 O19 Mo8 125.1(4) . .
Zn4 O19 Mo12 122.4(4) . .
Mo8 O19 Mo12 105.4(3) . .
Mo8 O20 Mo6 126.7(4) . .
P1 O23 Mo1 127.2(4) . .
Mo9 O24 Mo7 125.3(4) . .
Mo10 O25 Mo11 126.6(4) . .
Mo3 O26 Mo1 125.2(4) . .
Mo4 O27 Mo7 126.7(4) . .
P1 O28 Mo10 126.1(4) . .
Zn1 O31 Mo8 123.3(4) . .
Zn1 O31 Mo12 123.0(4) . .
Mo8 O31 Mo12 105.4(3) . .
Mo9 O33 Mo4 126.5(4) . .
Mo12 O38 Mo10 125.4(4) . .
Mo12 O39 Mo11 126.2(4) . .
C1A N1A N2A 114.0(9) . .
C1A N1A Zn1 127.8(8) . .
N2A N1A Zn1 118.2(7) . .
C6A N2A N1A 118.7(9) . .
C3A N3A C4A 119.9(11) . .
C9A N4A C8A 120.6(11) . .
C9A N4A H4A1 119.7 . .
C8A N4A H4A1 119.7 . .
N1A C1A C5A 125.9(10) . .
N1A C1A C2A 117.7(10) . .
C5A C1A C2A 116.4(10) . .
C3A C2A C1A 120.1(13) . .
C3A C2A H2A 119.9 . .
C1A C2A H2A 119.9 . .
N3A C3A C2A 120.7(13) . .
N3A C3A H3A 119.7 . .
C2A C3A H3A 119.7 . .
C5A C4A N3A 121.4(12) . .
C5A C4A H4A 119.3 . .
N3A C4A H4A 119.3 . .
C4A C5A C1A 121.3(11) . .
C4A C5A H5A 119.3 . .
C1A C5A H5A 119.3 . .
N2A C6A C10A 123.6(11) . .
N2A C6A C7A 119.2(11) . .
C10A C6A C7A 117.2(11) . .
C8A C7A C6A 120.8(12) . .
C8A C7A H7A 119.6 . .
C6A C7A H7A 119.6 . .
C7A C8A N4A 120.7(12) . .
C7A C8A H8A 119.6 . .
N4A C8A H8A 119.6 . .
N4A C9A C10A 122.6(12) . .
N4A C9A H9A 118.7 . .
C10A C9A H9A 118.7 . .
C9A C10A C6A 117.8(12) . .
C9A C10A H10A 121.1 . .
C6A C10A H10A 121.1 . .
C6B N1B N2B 121.9(15) . .
C1B N2B N1B 121.8(12) . .
C3B N3B C4B 116.6(16) . .
C3B N3B Zn2 120.9(12) . .
C4B N3B Zn2 122.4(12) . .
N2B C1B C5B 120.6(14) . .
N2B C1B C2B 121.8(15) . .
C5B C1B C2B 117.6(15) . .
C3B C2B C1B 118.8(16) . .
C3B C2B H2B 120.6 . .
C1B C2B H2B 120.6 . .
N3B C3B C2B 123.2(16) . .
N3B C3B H3B 118.4 . .
C2B C3B H3B 118.4 . .
C5B C4B N3B 123.4(18) . .
C5B C4B H4B 118.3 . .
N3B C4B H4B 118.3 . .
C4B C5B C1B 120.4(17) . .
C4B C5B H5B 119.8 . .
C1B C5B H5B 119.8 . .
N1B C6B C7B 115.1(11) . .
N1B C6B C10B 124.7(11) . .
C7B C6B C10B 120.0 . .
C8B C7B C6B 120.0 . .
C8B C7B H7B 120.0 . .
C6B C7B H7B 120.0 . .
C7B C8B N4B 120.0 . .
C7B C8B H8B 120.0 . .
N4B C8B H8B 120.0 . .
C9B N4B C8B 120.0 . .
C9B N4B H4B1 120.0 . .
C8B N4B H4B1 120.0 . .
N4B C9B C10B 120.0 . .
N4B C9B H9B 120.0 . .
C10B C9B H9B 120.0 . .
C9B C10B C6B 120.0 . .
C6C N1C N2C 119(2) . .
C1C N2C N1C 115(2) . .
C4C N3C C3C 119(2) . .
C4C N3C H3C1 120.6 . .
C3C N3C H3C1 120.6 . .
C2C C1C N2C 119.7(19) . .
C2C C1C C5C 117.2(18) . .
N2C C1C C5C 123(2) . .
C1C C2C C3C 117.6(19) . .
C1C C2C H2C 121.2 . .
C3C C2C H2C 121.2 . .
N3C C3C C2C 122(2) . .
N3C C3C H3C 118.8 . .
C2C C3C H3C 118.8 . .
N3C C4C C5C 122(2) . .
N3C C4C H4C 119.2 . .
C5C C4C H4C 119.2 . .
C4C C5C C1C 121(2) . .
C4C C5C H5C 119.3 . .
C1C C5C H5C 119.3 . .
C7C C6C C10C 125.2(18) . .
C7C C6C N1C 130.6(18) . .
C10C C6C N1C 104.2(18) . .
C8C C7C C6C 120.4(17) . .
C8C C7C H7C 119.8 . .
C6C C7C H7C 119.8 . .
C7C C8C N4C 119.1(17) . .
C7C C8C H8C 120.4 . .
N4C C8C H8C 120.4 . .
C9C N4C C8C 115.6(18) . .
C9C N4C H4C1 122.2 . .
C8C N4C H4C1 122.2 . .
N4C C9C C10C 131(2) . .
N4C C9C H9C 114.3 . .
C10C C9C H9C 114.3 . .
C9C C10C C6C 108(2) . .
C9C C10C H10C 126.1 . .
C6C C10C H10C 126.1 . .
P2 P2 O41 90.3(13) 3_575 .
P2 P2 O42 72.3(11) 3_575 .
O41 P2 O42 34.5(11) . .
P2 P2 O42 66.9(11) 3_575 3_575
O41 P2 O42 143.1(15) . 3_575
O42 P2 O42 139.1(7) . 3_575
P2 P2 O43 105.6(13) 3_575 .
O41 P2 O43 78.0(15) . .
O42 P2 O43 111.0(14) . .
O42 P2 O43 80.7(13) 3_575 .
P2 P2 O41 49.3(9) 3_575 3_575
O41 P2 O41 139.7(9) . 3_575
O42 P2 O41 115.4(11) . 3_575
O42 P2 O41 30.6(9) 3_575 3_575
O43 P2 O41 109.3(13) . 3_575
P2 P2 O43 46.4(10) 3_575 3_575
O41 P2 O43 99.1(14) . 3_575
O42 P2 O43 65.3(11) . 3_575
O42 P2 O43 86.0(12) 3_575 3_575
O43 P2 O43 152.0(6) . 3_575
O41 P2 O43 55.5(11) 3_575 3_575
P2 P2 H1 135.0 3_575 .
O41 P2 H1 103.1 . .
O42 P2 H1 95.1 . .
O42 P2 H1 113.6 3_575 .
O43 P2 H1 119.1 . .
O41 P2 H1 106.6 3_575 .
O43 P2 H1 88.8 3_575 .
O42 O41 P2 89(3) . .
O42 O41 P2 69(2) . 3_575
P2 O41 P2 40.3(9) . 3_575
O42 O41 O43 145(3) . .
P2 O41 O43 60.5(13) . .
P2 O41 O43 77.2(13) 3_575 .
O42 O41 Zn4 88(2) . .
P2 O41 Zn4 170.5(17) . .
P2 O41 Zn4 130.5(14) 3_575 .
O43 O41 Zn4 118.8(15) . .
O41 O42 P2 56(2) . .
O41 O42 P2 81(2) . 3_575
P2 O42 P2 40.9(7) . 3_575
O41 O42 Zn4 68(2) . .
P2 O42 Zn4 123.6(14) . .
P2 O42 Zn4 126.1(13) 3_575 .
P2 O43 O41 41.4(10) . .
P2 O43 P2 28.0(6) . 3_575
O41 O43 P2 47.3(10) . 3_575

loop_
_geom_bond_atom_site_label_1
_geom_bond_atom_site_label_2
_geom_bond_distance
_geom_bond_site_symmetry_2
Mo1 O18 1.689(7) .
Mo1 O9 1.928(8) .
Mo1 O26 1.961(7) .
Mo1 O16 1.980(8) .
Mo1 O6 2.029(8) .
Mo1 O23 2.482(7) .
Mo1 Mo10 2.6356(18) .
Mo2 O35 1.663(8) .
Mo2 O3 1.921(7) .
Mo2 O11 1.967(7) .
Mo2 O1 2.002(7) 3_565
Mo2 O13 2.037(7) .
Mo2 O4 2.484(7) .
Mo2 Mo3 2.6269(16) .
Mo3 O14 1.692(7) .
Mo3 O26 1.954(7) .
Mo3 O3 1.963(7) .
Mo3 O11 1.969(7) .
Mo3 O15 2.020(7) .
Mo4 O30 1.664(8) .
Mo4 O27 1.939(7) .
Mo4 O10 1.941(8) .
Mo4 O7 1.969(7) .
Mo4 O33 2.004(8) .
Mo4 Mo6 2.6217(19) .
Mo5 O36 1.693(8) .
Mo5 O15 1.806(7) .
Mo5 O6 1.821(7) .
Mo5 O8 1.999(7) .
Mo5 O2 2.020(7) .
Mo5 Mo9 3.1971(17) .
Mo6 O21 1.678(7) .
Mo6 O7 1.951(7) .
Mo6 O10 1.964(7) .
Mo6 O1 2.022(7) 3_565
Mo6 O20 2.026(8) .
Mo6 O4 2.504(7) .
Mo7 O29 1.683(8) .
Mo7 O17 1.942(8) .
Mo7 O27 1.954(7) .
Mo7 O12 1.972(8) .
Mo7 O24 2.048(8) .
Mo7 Mo11 2.6324(17) .
Mo8 O37 1.685(8) .
Mo8 O20 1.805(7) .
Mo8 O13 1.826(7) .
Mo8 O19 1.983(8) .
Mo8 O31 1.986(7) .
Mo8 Mo12 3.1830(19) .
Mo9 O32 1.682(8) .
Mo9 O24 1.821(7) .
Mo9 O33 1.822(7) .
Mo9 O2 2.000(7) .
Mo9 O8 2.021(7) .
Mo10 O22 1.668(8) .
Mo10 O16 1.949(8) .
Mo10 O25 1.954(8) .
Mo10 O9 1.968(7) .
Mo10 O38 2.035(8) .
Mo10 O28 2.500(7) .
Mo11 O34 1.679(8) .
Mo11 O25 1.956(8) .
Mo11 O12 1.961(8) .
Mo11 O17 1.962(8) .
Mo11 O39 2.015(9) .
Mo12 O40 1.673(9) .
Mo12 O39 1.817(9) .
Mo12 O38 1.820(8) .
Mo12 O31 2.014(8) .
Mo12 O19 2.020(7) .
Zn1 N1A 1.927(10) .
Zn1 O11 1.950(7) .
Zn1 O31 1.952(7) .
Zn1 O9 1.964(8) .
Zn2 O12 1.936(8) .
Zn2 O16 1.956(8) .
Zn2 O8 1.957(7) .
Zn2 N3B 1.997(15) .
Zn3 O2 1.951(7) .
Zn3 O1 1.953(7) .
Zn3 O7 1.968(7) .
Zn3 O3 1.985(7) .
Zn4 O41 1.85(2) .
Zn4 O17 1.959(8) .
Zn4 O19 1.967(8) .
Zn4 O10 1.980(8) .
Zn4 O42 2.00(2) .
P1 O5 1.545(8) .
P1 O28 1.550(8) .
P1 O23 1.552(7) .
P1 O4 1.560(7) .
O1 Mo2 2.002(7) 3_565
O1 Mo6 2.022(7) 3_565
N1A C1A 1.342(13) .
N1A N2A 1.436(12) .
N2A C6A 1.310(14) .
N3A C3A 1.338(19) .
N3A C4A 1.368(15) .
N4A C9A 1.317(17) .
N4A C8A 1.353(16) .
N4A H4A1 0.8600 .
C1A C5A 1.374(16) .
C1A C2A 1.438(16) .
C2A C3A 1.371(18) .
C2A H2A 0.9300 .
C3A H3A 0.9300 .
C4A C5A 1.350(16) .
C4A H4A 0.9300 .
C5A H5A 0.9300 .
C6A C10A 1.405(16) .
C6A C7A 1.426(17) .
C7A C8A 1.332(16) .
C7A H7A 0.9300 .
C8A H8A 0.9300 .
C9A C10A 1.387(17) .
C9A H9A 0.9300 .
C10A H10A 0.9300 .
N1B C6B 1.310(16) .
N1B N2B 1.427(17) .
N2B C1B 1.342(18) .
N3B C3B 1.34(2) .
N3B C4B 1.36(2) .
C1B C5B 1.37(2) .
C1B C2B 1.40(2) .
C2B C3B 1.37(2) .
C2B H2B 0.9300 .
C3B H3B 0.9300 .
C4B C5B 1.34(2) .
C4B H4B 0.9300 .
C5B H5B 0.9300 .
C6B C7B 1.3900 .
C6B C10B 1.3900 .
C7B C8B 1.3900 .
C7B H7B 0.9300 .
C8B N4B 1.3900 .
C8B H8B 0.9300 .
N4B C9B 1.3900 .
N4B H4B1 0.8600 .
C9B C10B 1.3900 .
C9B H9B 0.9300 .
N1C C6C 1.40(2) .
N1C N2C 1.430(17) .
N2C C1C 1.37(3) .
N3C C4C 1.29(3) .
N3C C3C 1.31(3) .
N3C H3C1 0.8600 .
C1C C2C 1.33(3) .
C1C C5C 1.40(2) .
C2C C3C 1.43(3) .
C2C H2C 0.9300 .
C3C H3C 0.9300 .
C4C C5C 1.35(3) .
C4C H4C 0.9300 .
C5C H5C 0.9300 .
C6C C7C 1.37(2) .
C6C C10C 1.39(3) .
C7C C8C 1.33(2) .
C7C H7C 0.9300 .
C8C N4C 1.38(2) .
C8C H8C 0.9300 .
N4C C9C 1.33(2) .
N4C H4C1 0.8600 .
C9C C10C 1.37(3) .
C9C H9C 0.9300 .
C10C H10C 0.9300 .
P2 P2 1.020(13) 3_575
P2 O41 1.20(2) .
P2 O42 1.43(2) .
P2 O42 1.49(2) 3_575
P2 O43 1.57(3) .
P2 O41 1.58(2) 3_575
P2 O43 2.09(3) 3_575
P2 H1 1.2455 .
O41 O42 0.81(2) .
O41 P2 1.58(2) 3_575
O41 O43 1.77(3) .
O42 P2 1.49(2) 3_575
O43 P2 2.09(3) 3_575

loop_
_platon_squeeze_void_nr
_platon_squeeze_void_average_x
_platon_squeeze_void_average_y
_platon_squeeze_void_average_z
_platon_squeeze_void_volume
_platon_squeeze_void_count_electrons
_platon_squeeze_void_content
1 0.000 0.412 0.500 386 245 ' '
2 0.500 0.932 0.000 386 244 ' '
